data_7211589
loop_
_publ_author_name
'DeBurgomaster, Paul'
'Ouellette, Wayne'
'Liu, Hongxue'
'O'Connor, Charles J.'
'Zubieta, Jon'

_publ_section_title
;
 Hydrothermal chemistry of vanadium oxides with aromatic di- and
 tri-phosphonates in the presence of secondary metal copper(II) cationic
 complex subunits
;
_journal_issue 2
_journal_name_full CrystEngComm
_journal_page_first 446
_journal_paper_doi 10.1039/b910641c
_journal_volume 12
_journal_year 2010
_chemical_formula_moiety 'C26 H20 Cu2 N4 O16 P3 V3'
_chemical_formula_sum 'C26 H20 Cu2 N4 O16 P3 V3'
_chemical_formula_weight 1017.27
_chemical_name_systematic
;
?
;
_space_group_IT_number 61
_symmetry_cell_setting orthorhombic
_symmetry_space_group_name_Hall '-P 2ac 2ab'
_symmetry_space_group_name_H-M 'P b c a'
_atom_sites_solution_hydrogens geom
_atom_sites_solution_primary direct
_atom_sites_solution_secondary difmap
_audit_creation_method SHELXL-97
_cell_angle_alpha 90.00
_cell_angle_beta 90.00
_cell_angle_gamma 90.00
_cell_formula_units_Z 8
_cell_length_a 8.8764(6)
_cell_length_b 17.0724(11)
_cell_length_c 43.440(3)
_cell_measurement_reflns_used 3563
_cell_measurement_temperature 90(2)
_cell_measurement_theta_max 22.84
_cell_measurement_theta_min 2.39
_cell_volume 6583.0(8)
_computing_cell_refinement 'Bruker SMART (Bruker, 2002)'
_computing_data_collection 'Bruker SMART (Bruker, 2002)'
_computing_data_reduction 'Bruker SAINT (Bruker, 2002)'
_computing_molecular_graphics 'CrystalMaker (Palmer, 2006)'
_computing_publication_material 'Bruker SHELXTL (Bruker, 2002)'
_computing_structure_refinement 'SHELXL-97 (Sheldrick, 1997)'
_computing_structure_solution 'SHELXS-97 (Sheldrick, 1997)'
_diffrn_ambient_temperature 90(2)
_diffrn_detector_area_resol_mean 512
_diffrn_measured_fraction_theta_full 1.000
_diffrn_measured_fraction_theta_max 1.000
_diffrn_measurement_device_type 'Bruker APEX CCD area detector'
_diffrn_measurement_method 'Phi and omega scans'
_diffrn_radiation_monochromator graphite
_diffrn_radiation_probe x-ray
_diffrn_radiation_type MoK\a
_diffrn_radiation_wavelength 0.71073
_diffrn_reflns_av_R_equivalents 0.0829
_diffrn_reflns_av_sigmaI/netI 0.0398
_diffrn_reflns_limit_h_max 9
_diffrn_reflns_limit_h_min -9
_diffrn_reflns_limit_k_max 18
_diffrn_reflns_limit_k_min -18
_diffrn_reflns_limit_l_max 47
_diffrn_reflns_limit_l_min -47
_diffrn_reflns_number 40634
_diffrn_reflns_theta_full 23.01
_diffrn_reflns_theta_max 23.01
_diffrn_reflns_theta_min 2.39
_diffrn_source 'fine-focus sealed tube'
_diffrn_standards_decay_% 0.001
_exptl_absorpt_coefficient_mu 2.321
_exptl_absorpt_correction_T_max 0.8361
_exptl_absorpt_correction_T_min 0.7222
_exptl_absorpt_correction_type multi-scan
_exptl_absorpt_process_details 'SADABS SHELXL-97 (Sheldrick, 1997)'
_exptl_crystal_colour green
_exptl_crystal_density_diffrn 2.053
_exptl_crystal_density_method 'not measured'
_exptl_crystal_description plate
_exptl_crystal_F_000 4032
_exptl_crystal_size_max 0.15
_exptl_crystal_size_mid 0.11
_exptl_crystal_size_min 0.08
_refine_diff_density_max 0.745
_refine_diff_density_min -0.686
_refine_diff_density_rms 0.141
_refine_ls_extinction_method none
_refine_ls_goodness_of_fit_ref 1.276
_refine_ls_hydrogen_treatment constr
_refine_ls_matrix_type full
_refine_ls_number_parameters 487
_refine_ls_number_reflns 4592
_refine_ls_number_restraints 30
_refine_ls_restrained_S_all 1.275
_refine_ls_R_factor_all 0.0732
_refine_ls_R_factor_gt 0.0622
_refine_ls_shift/su_max 0.000
_refine_ls_shift/su_mean 0.000
_refine_ls_structure_factor_coef Fsqd
_refine_ls_weighting_details 'calc w=1/[\s^2^(Fo^2^)+(0.0370P)^2^+57.4397P] where P=(Fo^2^+2Fc^2^)/3'
_refine_ls_weighting_scheme calc
_refine_ls_wR_factor_gt 0.1259
_refine_ls_wR_factor_ref 0.1304
_reflns_number_gt 3913
_reflns_number_total 4592
_reflns_threshold_expression >2sigma(I)
_cod_data_source_file b910641c.txt
_cod_data_source_block '[{Cu(bipy)}2VV3O7{(O3P)2C6H3(PO3H}]13'
_cod_depositor_comments
;
The following automatic conversions were performed:

'_symmetry_cell_setting' value 'Orthorhombic' changed to
'orthorhombic' according to
/home/saulius/struct/CIF-dictionaries/cif_core.dic dictionary named
'cif_core.dic' version 2.4.2 from 2011-04-26.

Automatic conversion script
Id: cif_fix_values 1891 2012-01-12 08:04:46Z andrius 
;
_cod_original_cell_volume 6583.0(7)
_cod_original_sg_symbol_Hall -P2ac2ab
_cod_original_sg_symbol_H-M Pbca
_cod_database_code 7211589

loop_
_symmetry_equiv_pos_as_xyz
'x, y, z'
'-x+1/2, -y, z+1/2'
'-x, y+1/2, -z+1/2'
'x+1/2, -y+1/2, -z'
'-x, -y, -z'
'x-1/2, y, -z-1/2'
'x, -y-1/2, z-1/2'
'-x-1/2, y-1/2, z'

loop_
_atom_site_label
_atom_site_type_symbol
_atom_site_fract_x
_atom_site_fract_y
_atom_site_fract_z
_atom_site_U_iso_or_equiv
_atom_site_adp_type
_atom_site_occupancy
_atom_site_symmetry_multiplicity
_atom_site_calc_flag
_atom_site_refinement_flags
Cu1 Cu 0.44053(10) 0.43920(5) 0.17182(2) 0.0108(2) Uani 1 1 d .
Cu2 Cu 0.09561(10) 0.44349(5) 0.05176(2) 0.0118(2) Uani 1 1 d .
V1 V 0.56058(16) 0.23836(8) 0.18390(3) 0.0187(4) Uani 1 1 d .
V2 V 0.49620(14) 0.38004(7) 0.09895(3) 0.0069(3) Uani 1 1 d .
V3 V 0.00873(14) 0.51344(7) 0.11956(3) 0.0072(3) Uani 1 1 d .
P1 P 0.6432(2) 0.53666(11) 0.12602(5) 0.0096(5) Uani 1 1 d .
P2 P 0.1075(2) 0.69833(11) 0.11948(5) 0.0105(5) Uani 1 1 d .
P3 P 0.6357(2) 0.85569(11) 0.09425(5) 0.0081(4) Uani 1 1 d .
O1 O 0.5981(5) 0.4828(3) 0.09932(12) 0.0110(12) Uani 1 1 d U
O2 O 0.5988(6) 0.5053(3) 0.15706(12) 0.0142(12) Uani 1 1 d .
O3 O 0.8091(6) 0.5580(3) 0.12379(13) 0.0165(13) Uani 1 1 d U
O4 O 0.0703(6) 0.7037(3) 0.15352(13) 0.0216(14) Uani 1 1 d .
O5 O 0.0558(6) 0.6213(3) 0.10634(12) 0.0137(12) Uani 1 1 d .
O6 O 0.0467(5) 0.7656(3) 0.10129(13) 0.0142(12) Uani 1 1 d U
O7 O 0.5714(6) 0.8795(3) 0.06338(12) 0.0137(12) Uani 1 1 d .
O8 O 0.6010(6) 0.9139(3) 0.11991(12) 0.0115(12) Uani 1 1 d .
O9 O 0.8024(6) 0.8377(3) 0.09146(12) 0.0115(12) Uani 1 1 d .
O10 O 0.7303(6) 0.1848(3) 0.18645(14) 0.0200(14) Uani 1 1 d .
O11 O 0.4660(8) 0.2293(4) 0.21577(14) 0.0368(17) Uani 1 1 d .
O12 O 0.5975(6) 0.3322(3) 0.17879(14) 0.0254(15) Uani 1 1 d .
O13 O 0.3921(6) 0.4024(3) 0.13000(11) 0.0109(12) Uani 1 1 d .
O14 O 0.3966(6) 0.3928(3) 0.06859(12) 0.0140(12) Uani 1 1 d .
O15 O 0.1276(6) 0.4801(3) 0.09226(12) 0.0129(12) Uani 1 1 d .
O16 O 0.0965(6) 0.5089(3) 0.15138(13) 0.0163(13) Uani 1 1 d .
N1 N 0.4564(8) 0.4814(4) 0.21429(16) 0.0194(17) Uani 1 1 d .
N2 N 0.2692(7) 0.3829(4) 0.19098(15) 0.0149(15) Uani 1 1 d .
N3 N 0.2345(7) 0.5202(4) 0.03246(14) 0.0135(15) Uani 1 1 d .
N4 N 0.0905(7) 0.4019(4) 0.00919(15) 0.0160(16) Uani 1 1 d .
C1 C 0.5461(8) 0.6282(4) 0.11996(17) 0.0083(16) Uani 1 1 d .
C2 C 0.3903(9) 0.6311(5) 0.12259(18) 0.0152(18) Uani 1 1 d .
H2 H 0.3374 0.5856 0.1290 0.018 Uiso 1 1 calc R
C3 C 0.3107(8) 0.6981(4) 0.11622(16) 0.0038(15) Uani 1 1 d U
C4 C 0.3873(8) 0.7646(4) 0.10637(17) 0.0105(17) Uani 1 1 d U
H4 H 0.3324 0.8100 0.1006 0.013 Uiso 1 1 calc R
C5 C 0.5438(8) 0.7650(4) 0.10497(17) 0.0083(17) Uani 1 1 d .
C6 C 0.6226(9) 0.6973(4) 0.11197(17) 0.0113(17) Uani 1 1 d .
H6 H 0.7296 0.6976 0.1114 0.014 Uiso 1 1 calc R
C7 C 0.5472(9) 0.5402(5) 0.2237(2) 0.021(2) Uani 1 1 d .
H7 H 0.6076 0.5668 0.2090 0.025 Uiso 1 1 calc R
C8 C 0.5544(11) 0.5625(6) 0.2540(2) 0.037(3) Uani 1 1 d .
H8 H 0.6165 0.6052 0.2600 0.044 Uiso 1 1 calc R
C9 C 0.4721(12) 0.5232(6) 0.2756(2) 0.038(3) Uani 1 1 d .
H9 H 0.4776 0.5379 0.2966 0.045 Uiso 1 1 calc R
C10 C 0.3806(12) 0.4617(6) 0.2666(2) 0.035(3) Uani 1 1 d .
H10 H 0.3242 0.4328 0.2814 0.042 Uiso 1 1 calc R
C11 C 0.3738(10) 0.4433(6) 0.2355(2) 0.026(2) Uani 1 1 d .
C12 C 0.2694(9) 0.3843(5) 0.22205(18) 0.0164(19) Uani 1 1 d .
C13 C 0.1721(11) 0.3364(5) 0.2380(2) 0.028(2) Uani 1 1 d .
H13 H 0.1731 0.3364 0.2599 0.033 Uiso 1 1 calc R
C14 C 0.0743(11) 0.2891(6) 0.2225(2) 0.034(3) Uani 1 1 d .
H14 H 0.0087 0.2552 0.2335 0.040 Uiso 1 1 calc R
C15 C 0.0711(11) 0.2908(5) 0.1908(2) 0.027(2) Uani 1 1 d .
H15 H 0.0015 0.2595 0.1796 0.033 Uiso 1 1 calc R
C16 C 0.1705(9) 0.3385(5) 0.1759(2) 0.021(2) Uani 1 1 d .
H16 H 0.1692 0.3401 0.1540 0.025 Uiso 1 1 calc R
C17 C 0.3021(9) 0.5783(5) 0.0473(2) 0.019(2) Uani 1 1 d .
H17 H 0.2824 0.5859 0.0686 0.023 Uiso 1 1 calc R
C18 C 0.4000(10) 0.6278(5) 0.0324(2) 0.027(2) Uani 1 1 d .
H18 H 0.4482 0.6689 0.0433 0.032 Uiso 1 1 calc R
C19 C 0.4279(10) 0.6171(5) 0.0015(2) 0.028(2) Uani 1 1 d .
H19 H 0.4959 0.6509 -0.0089 0.033 Uiso 1 1 calc R
C20 C 0.3572(10) 0.5575(6) -0.0143(2) 0.028(2) Uani 1 1 d .
H20 H 0.3738 0.5499 -0.0357 0.034 Uiso 1 1 calc R
C21 C 0.2616(9) 0.5093(5) 0.00196(19) 0.0165(19) Uani 1 1 d .
C22 C 0.1814(9) 0.4398(5) -0.0111(2) 0.0183(19) Uani 1 1 d .
C23 C 0.1995(10) 0.4136(6) -0.04100(19) 0.026(2) Uani 1 1 d .
H23 H 0.2634 0.4407 -0.0549 0.031 Uiso 1 1 calc R
C24 C 0.1234(10) 0.3477(6) -0.0500(2) 0.026(2) Uani 1 1 d .
H24 H 0.1384 0.3269 -0.0701 0.031 Uiso 1 1 calc R
C25 C 0.0259(10) 0.3120(6) -0.0302(2) 0.027(2) Uani 1 1 d .
H25 H -0.0321 0.2683 -0.0368 0.032 Uiso 1 1 calc R
C26 C 0.0126(10) 0.3398(5) -0.0009(2) 0.023(2) Uani 1 1 d .
H26 H -0.0543 0.3142 0.0129 0.028 Uiso 1 1 calc R

loop_
_atom_site_aniso_label
_atom_site_aniso_U_11
_atom_site_aniso_U_22
_atom_site_aniso_U_33
_atom_site_aniso_U_23
_atom_site_aniso_U_13
_atom_site_aniso_U_12
Cu1 0.0115(5) 0.0085(5) 0.0125(5) -0.0005(4) -0.0003(4) 0.0005(4)
Cu2 0.0121(5) 0.0091(5) 0.0142(5) 0.0012(4) 0.0026(4) -0.0013(4)
V1 0.0198(8) 0.0151(8) 0.0213(8) 0.0001(6) -0.0064(6) 0.0008(6)
V2 0.0053(6) 0.0028(6) 0.0127(7) 0.0012(5) 0.0007(5) 0.0006(5)
V3 0.0042(6) 0.0027(6) 0.0149(7) 0.0012(5) 0.0011(6) -0.0002(5)
P1 0.0042(10) 0.0004(10) 0.0243(12) 0.0008(9) 0.0009(9) 0.0008(8)
P2 0.0030(10) 0.0054(10) 0.0231(12) 0.0004(9) 0.0012(9) -0.0009(8)
P3 0.0045(10) 0.0027(10) 0.0171(11) 0.0019(8) -0.0003(8) -0.0012(8)
O1 0.003(2) 0.005(3) 0.025(3) 0.002(2) 0.006(2) -0.002(2)
O2 0.013(3) 0.006(3) 0.023(3) 0.001(2) -0.007(2) -0.002(2)
O3 0.010(3) 0.004(3) 0.036(3) -0.004(2) 0.000(2) 0.003(2)
O4 0.013(3) 0.022(3) 0.029(3) -0.004(3) 0.001(3) 0.002(3)
O5 0.007(3) 0.009(3) 0.025(3) 0.006(2) 0.000(2) -0.003(2)
O6 0.005(3) 0.008(3) 0.030(3) 0.000(2) 0.001(2) 0.005(2)
O7 0.011(3) 0.012(3) 0.019(3) 0.002(2) 0.002(2) 0.005(2)
O8 0.009(3) 0.005(3) 0.021(3) 0.002(2) -0.002(2) -0.001(2)
O9 0.007(3) 0.003(3) 0.025(3) -0.001(2) 0.002(2) 0.000(2)
O10 0.013(3) 0.005(3) 0.043(4) -0.002(3) -0.011(3) 0.004(2)
O11 0.054(5) 0.033(4) 0.024(4) -0.001(3) -0.004(3) -0.004(3)
O12 0.019(3) 0.019(3) 0.038(4) -0.002(3) -0.007(3) 0.005(3)
O13 0.009(3) 0.009(3) 0.015(3) 0.000(2) -0.004(2) -0.004(2)
O14 0.010(3) 0.015(3) 0.017(3) 0.003(2) 0.001(2) 0.004(2)
O15 0.007(3) 0.014(3) 0.018(3) -0.002(2) 0.002(2) -0.003(2)
O16 0.014(3) 0.011(3) 0.024(3) 0.000(2) 0.002(3) 0.001(2)
N1 0.015(4) 0.024(4) 0.019(4) -0.005(3) -0.001(3) 0.013(3)
N2 0.016(4) 0.010(4) 0.019(4) 0.002(3) 0.004(3) -0.005(3)
N3 0.015(4) 0.011(4) 0.015(4) 0.007(3) 0.005(3) 0.002(3)
N4 0.020(4) 0.013(4) 0.015(4) -0.002(3) -0.003(3) 0.002(3)
C1 0.006(4) 0.009(4) 0.010(4) -0.003(3) 0.004(3) -0.004(3)
C2 0.014(4) 0.011(4) 0.021(5) -0.003(4) 0.001(4) -0.010(3)
C3 0.003(2) 0.003(2) 0.006(2) -0.0010(17) -0.0005(17) 0.0021(17)
C4 0.009(2) 0.010(2) 0.012(2) -0.0006(18) -0.0011(18) 0.0022(18)
C5 0.007(4) 0.004(4) 0.013(4) -0.001(3) -0.002(3) -0.002(3)
C6 0.005(4) 0.014(4) 0.014(4) -0.005(3) -0.001(3) -0.002(3)
C7 0.016(4) 0.019(5) 0.026(5) -0.014(4) -0.013(4) 0.006(4)
C8 0.034(6) 0.035(6) 0.042(7) -0.022(5) -0.011(5) 0.019(5)
C9 0.040(6) 0.042(6) 0.031(6) -0.014(5) -0.020(5) 0.021(5)
C10 0.038(6) 0.044(7) 0.024(6) 0.011(5) -0.003(5) 0.023(5)
C11 0.020(5) 0.041(6) 0.018(5) 0.004(4) -0.001(4) 0.019(5)
C12 0.020(5) 0.015(4) 0.014(5) 0.002(4) 0.000(4) 0.014(4)
C13 0.043(6) 0.018(5) 0.022(5) 0.004(4) 0.007(5) 0.009(5)
C14 0.033(6) 0.024(5) 0.043(7) 0.011(5) 0.021(5) 0.001(5)
C15 0.036(6) 0.013(5) 0.032(6) 0.004(4) 0.012(5) -0.001(4)
C16 0.021(5) 0.016(5) 0.026(5) -0.001(4) 0.006(4) 0.000(4)
C17 0.015(4) 0.018(5) 0.024(5) -0.002(4) 0.003(4) -0.002(4)
C18 0.025(5) 0.020(5) 0.035(6) 0.003(4) 0.003(4) -0.004(4)
C19 0.021(5) 0.015(5) 0.047(6) 0.011(4) 0.008(5) -0.002(4)
C20 0.025(5) 0.033(6) 0.025(5) 0.014(5) 0.013(4) 0.002(5)
C21 0.012(4) 0.018(5) 0.019(5) 0.004(4) 0.003(4) 0.006(4)
C22 0.005(4) 0.022(5) 0.028(5) 0.010(4) -0.002(4) 0.002(4)
C23 0.025(5) 0.047(6) 0.005(4) 0.005(4) -0.003(4) 0.007(5)
C24 0.028(5) 0.039(6) 0.011(5) -0.010(4) 0.003(4) 0.010(5)
C25 0.028(5) 0.032(5) 0.020(5) -0.010(4) -0.010(4) 0.001(4)
C26 0.025(5) 0.020(5) 0.024(5) -0.001(4) -0.001(4) -0.004(4)

loop_
_atom_type_symbol
_atom_type_description
_atom_type_scat_dispersion_real
_atom_type_scat_dispersion_imag
_atom_type_scat_source
C C 0.0033 0.0016 'International Tables Vol C Tables 4.2.6.8 and 6.1.1.4'
H H 0.0000 0.0000 'International Tables Vol C Tables 4.2.6.8 and 6.1.1.4'
N N 0.0061 0.0033 'International Tables Vol C Tables 4.2.6.8 and 6.1.1.4'
O O 0.0106 0.0060 'International Tables Vol C Tables 4.2.6.8 and 6.1.1.4'
P P 0.1023 0.0942 'International Tables Vol C Tables 4.2.6.8 and 6.1.1.4'
V V 0.3005 0.5294 'International Tables Vol C Tables 4.2.6.8 and 6.1.1.4'
Cu Cu 0.3201 1.2651 'International Tables Vol C Tables 4.2.6.8 and 6.1.1.4'

loop_
_geom_angle_atom_site_label_1
_geom_angle_atom_site_label_2
_geom_angle_atom_site_label_3
_geom_angle
_geom_angle_site_symmetry_1
_geom_angle_site_symmetry_3
O2 Cu1 O13 92.3(2) . .
O2 Cu1 N2 172.0(3) . .
O13 Cu1 N2 93.7(2) . .
O2 Cu1 N1 92.6(3) . .
O13 Cu1 N1 171.2(2) . .
N2 Cu1 N1 80.8(3) . .
O2 Cu1 O12 93.8(2) . .
O13 Cu1 O12 90.0(2) . .
N2 Cu1 O12 91.4(2) . .
N1 Cu1 O12 97.0(2) . .
O15 Cu2 O7 93.4(2) . 8_655
O15 Cu2 N4 172.5(3) . .
O7 Cu2 N4 91.4(3) 8_655 .
O15 Cu2 N3 94.7(2) . .
O7 Cu2 N3 166.3(2) 8_655 .
N4 Cu2 N3 81.7(3) . .
O11 V1 O12 108.0(3) . .
O11 V1 O10 109.7(3) . .
O12 V1 O10 110.0(3) . .
O11 V1 O4 104.6(3) . 8_655
O12 V1 O4 109.8(3) . 8_655
O10 V1 O4 114.5(3) . 8_655
O14 V2 O13 109.1(3) . .
O14 V2 O9 114.7(2) . 8_755
O13 V2 O9 136.1(2) . 8_755
O14 V2 O1 98.0(2) . .
O13 V2 O1 92.5(2) . .
O9 V2 O1 84.9(2) 8_755 .
O14 V2 O6 94.0(2) . 8_655
O13 V2 O6 94.4(2) . 8_655
O9 V2 O6 79.7(2) 8_755 8_655
O1 V2 O6 163.4(2) . 8_655
O16 V3 O15 106.8(3) . .
O16 V3 O3 112.7(3) . 1_455
O15 V3 O3 140.5(3) . 1_455
O16 V3 O8 101.3(2) . 8_655
O15 V3 O8 91.3(2) . 8_655
O3 V3 O8 83.4(2) 1_455 8_655
O16 V3 O5 101.2(2) . .
O15 V3 O5 88.8(2) . .
O3 V3 O5 81.6(2) 1_455 .
O8 V3 O5 156.5(2) 8_655 .
O2 P1 O3 113.3(3) . .
O2 P1 O1 113.4(3) . .
O3 P1 O1 110.4(3) . .
O2 P1 C1 108.3(3) . .
O3 P1 C1 104.2(3) . .
O1 P1 C1 106.5(3) . .
O6 P2 O5 111.1(3) . .
O6 P2 O4 112.9(3) . .
O5 P2 O4 110.9(3) . .
O6 P2 C3 108.7(3) . .
O5 P2 C3 105.8(3) . .
O4 P2 C3 107.1(3) . .
O7 P3 O9 110.6(3) . .
O7 P3 O8 113.4(3) . .
O9 P3 O8 112.8(3) . .
O7 P3 C5 106.7(3) . .
O9 P3 C5 106.7(3) . .
O8 P3 C5 106.2(3) . .
P1 O1 V2 131.2(3) . .
P1 O2 Cu1 134.7(3) . .
P1 O3 V3 143.0(3) . 1_655
P2 O4 V1 148.1(4) . 8_665
P2 O5 V3 140.3(3) . .
P2 O6 V2 148.1(4) . 8_665
P3 O7 Cu2 132.9(3) . 8_665
P3 O8 V3 131.3(3) . 8_665
P3 O9 V2 143.5(3) . 8_765
V1 O12 Cu1 131.5(3) . .
V2 O13 Cu1 133.9(3) . .
V3 O15 Cu2 132.3(3) . .
C11 N1 C7 118.5(8) . .
C11 N1 Cu1 115.0(6) . .
C7 N1 Cu1 126.4(6) . .
C16 N2 C12 120.2(7) . .
C16 N2 Cu1 125.0(6) . .
C12 N2 Cu1 114.2(5) . .
C17 N3 C21 119.8(7) . .
C17 N3 Cu2 124.7(5) . .
C21 N3 Cu2 115.5(5) . .
C26 N4 C22 118.1(7) . .
C26 N4 Cu2 126.9(6) . .
C22 N4 Cu2 115.0(5) . .
C2 C1 C6 118.2(7) . .
C2 C1 P1 119.6(6) . .
C6 C1 P1 122.2(6) . .
C3 C2 C1 121.7(7) . .
C3 C2 H2 119.1 . .
C1 C2 H2 119.1 . .
C2 C3 C4 119.4(7) . .
C2 C3 P2 120.0(6) . .
C4 C3 P2 120.6(5) . .
C5 C4 C3 120.4(7) . .
C5 C4 H4 119.8 . .
C3 C4 H4 119.8 . .
C6 C5 C4 119.4(7) . .
C6 C5 P3 122.9(6) . .
C4 C5 P3 117.7(6) . .
C5 C6 C1 120.7(7) . .
C5 C6 H6 119.6 . .
C1 C6 H6 119.6 . .
N1 C7 C8 121.7(9) . .
N1 C7 H7 119.2 . .
C8 C7 H7 119.2 . .
C9 C8 C7 119.8(10) . .
C9 C8 H8 120.1 . .
C7 C8 H8 120.1 . .
C8 C9 C10 119.8(10) . .
C8 C9 H9 120.1 . .
C10 C9 H9 120.1 . .
C9 C10 C11 118.0(10) . .
C9 C10 H10 121.0 . .
C11 C10 H10 121.0 . .
N1 C11 C10 122.3(9) . .
N1 C11 C12 113.5(7) . .
C10 C11 C12 124.1(9) . .
N2 C12 C13 119.5(8) . .
N2 C12 C11 113.9(7) . .
C13 C12 C11 126.5(8) . .
C14 C13 C12 120.2(9) . .
C14 C13 H13 119.9 . .
C12 C13 H13 119.9 . .
C13 C14 C15 119.6(9) . .
C13 C14 H14 120.2 . .
C15 C14 H14 120.2 . .
C16 C15 C14 118.3(9) . .
C16 C15 H15 120.9 . .
C14 C15 H15 120.9 . .
N2 C16 C15 122.1(8) . .
N2 C16 H16 118.9 . .
C15 C16 H16 118.9 . .
N3 C17 C18 121.1(8) . .
N3 C17 H17 119.4 . .
C18 C17 H17 119.4 . .
C17 C18 C19 119.5(9) . .
C17 C18 H18 120.3 . .
C19 C18 H18 120.3 . .
C18 C19 C20 120.1(8) . .
C18 C19 H19 120.0 . .
C20 C19 H19 120.0 . .
C21 C20 C19 117.7(9) . .
C21 C20 H20 121.1 . .
C19 C20 H20 121.1 . .
N3 C21 C20 121.8(8) . .
N3 C21 C22 113.3(7) . .
C20 C21 C22 124.9(8) . .
N4 C22 C23 121.7(8) . .
N4 C22 C21 114.4(7) . .
C23 C22 C21 123.9(8) . .
C24 C23 C22 118.5(8) . .
C24 C23 H23 120.8 . .
C22 C23 H23 120.8 . .
C25 C24 C23 119.9(8) . .
C25 C24 H24 120.0 . .
C23 C24 H24 120.0 . .
C24 C25 C26 119.2(9) . .
C24 C25 H25 120.4 . .
C26 C25 H25 120.4 . .
N4 C26 C25 122.4(9) . .
N4 C26 H26 118.8 . .
C25 C26 H26 118.8 . .

loop_
_geom_bond_atom_site_label_1
_geom_bond_atom_site_label_2
_geom_bond_distance
_geom_bond_site_symmetry_2
Cu1 O2 1.912(5) .
Cu1 O13 1.970(5) .
Cu1 N2 1.982(6) .
Cu1 N1 1.986(7) .
Cu1 O12 2.317(6) .
Cu2 O15 1.888(5) .
Cu2 O7 1.909(5) 8_655
Cu2 N4 1.982(6) .
Cu2 N3 1.985(6) .
V1 O11 1.627(7) .
V1 O12 1.651(6) .
V1 O10 1.766(5) .
V1 O4 1.855(6) 8_655
V2 O14 1.603(5) .
V2 O13 1.679(5) .
V2 O9 1.956(5) 8_755
V2 O1 1.974(5) .
V2 O6 1.993(5) 8_655
V3 O16 1.588(6) .
V3 O15 1.686(5) .
V3 O3 1.937(5) 1_455
V3 O8 1.959(5) 8_655
V3 O5 1.974(5) .
P1 O2 1.504(6) .
P1 O3 1.520(6) .
P1 O1 1.533(6) .
P1 C1 1.804(8) .
P2 O6 1.495(6) .
P2 O5 1.505(6) .
P2 O4 1.518(6) .
P2 C3 1.809(7) .
P3 O7 1.513(6) .
P3 O9 1.516(5) .
P3 O8 1.525(5) .
P3 C5 1.811(7) .
O3 V3 1.937(5) 1_655
O4 V1 1.855(6) 8_665
O6 V2 1.993(5) 8_665
O7 Cu2 1.909(5) 8_665
O8 V3 1.959(5) 8_665
O9 V2 1.956(5) 8_765
N1 C11 1.344(11) .
N1 C7 1.352(11) .
N2 C16 1.331(11) .
N2 C12 1.350(10) .
N3 C17 1.326(10) .
N3 C21 1.359(10) .
N4 C26 1.339(11) .
N4 C22 1.359(10) .
C1 C2 1.389(11) .
C1 C6 1.404(11) .
C2 C3 1.372(11) .
C2 H2 0.9500 .
C3 C4 1.391(10) .
C4 C5 1.390(11) .
C4 H4 0.9500 .
C5 C6 1.385(11) .
C6 H6 0.9500 .
C7 C8 1.372(13) .
C7 H7 0.9500 .
C8 C9 1.364(15) .
C8 H8 0.9500 .
C9 C10 1.383(15) .
C9 H9 0.9500 .
C10 C11 1.391(13) .
C10 H10 0.9500 .
C11 C12 1.488(13) .
C12 C13 1.376(12) .
C13 C14 1.364(14) .
C13 H13 0.9500 .
C14 C15 1.377(13) .
C14 H14 0.9500 .
C15 C16 1.365(12) .
C15 H15 0.9500 .
C16 H16 0.9500 .
C17 C18 1.374(12) .
C17 H17 0.9500 .
C18 C19 1.378(13) .
C18 H18 0.9500 .
C19 C20 1.380(13) .
C19 H19 0.9500 .
C20 C21 1.378(12) .
C20 H20 0.9500 .
C21 C22 1.496(12) .
C22 C23 1.382(12) .
C23 C24 1.371(13) .
C23 H23 0.9500 .
C24 C25 1.364(13) .
C24 H24 0.9500 .
C25 C26 1.365(12) .
C25 H25 0.9500 .
C26 H26 0.9500 .

loop_
_geom_torsion_atom_site_label_1
_geom_torsion_atom_site_label_2
_geom_torsion_atom_site_label_3
_geom_torsion_atom_site_label_4
_geom_torsion
_geom_torsion_site_symmetry_1
_geom_torsion_site_symmetry_4
O2 P1 O1 V2 -1.2(5) . .
O3 P1 O1 V2 127.2(4) . .
C1 P1 O1 V2 -120.2(4) . .
O14 V2 O1 P1 142.8(4) . .
O13 V2 O1 P1 33.2(4) . .
O9 V2 O1 P1 -102.9(4) 8_755 .
O6 V2 O1 P1 -81.3(9) 8_655 .
O3 P1 O2 Cu1 -155.9(4) . .
O1 P1 O2 Cu1 -29.0(6) . .
C1 P1 O2 Cu1 89.0(5) . .
O13 Cu1 O2 P1 15.6(5) . .
N2 Cu1 O2 P1 -123.2(17) . .
N1 Cu1 O2 P1 -157.0(5) . .
O12 Cu1 O2 P1 105.8(5) . .
O2 P1 O3 V3 76.3(7) . 1_655
O1 P1 O3 V3 -52.1(7) . 1_655
C1 P1 O3 V3 -166.2(6) . 1_655
O6 P2 O4 V1 29.1(8) . 8_665
O5 P2 O4 V1 -96.4(7) . 8_665
C3 P2 O4 V1 148.7(7) . 8_665
O6 P2 O5 V3 -150.2(5) . .
O4 P2 O5 V3 -23.7(6) . .
C3 P2 O5 V3 92.0(5) . .
O16 V3 O5 P2 -20.5(6) . .
O15 V3 O5 P2 -127.3(5) . .
O3 V3 O5 P2 91.1(5) 1_455 .
O8 V3 O5 P2 142.2(5) 8_655 .
O5 P2 O6 V2 163.6(6) . 8_665
O4 P2 O6 V2 38.3(7) . 8_665
C3 P2 O6 V2 -80.4(7) . 8_665
O9 P3 O7 Cu2 -153.4(4) . 8_665
O8 P3 O7 Cu2 -25.6(5) . 8_665
C5 P3 O7 Cu2 91.0(5) . 8_665
O7 P3 O8 V3 -0.9(5) . 8_665
O9 P3 O8 V3 125.8(4) . 8_665
C5 P3 O8 V3 -117.8(4) . 8_665
O7 P3 O9 V2 101.4(6) . 8_765
O8 P3 O9 V2 -26.7(7) . 8_765
C5 P3 O9 V2 -142.9(5) . 8_765
O11 V1 O12 Cu1 -62.4(5) . .
O10 V1 O12 Cu1 177.8(4) . .
O4 V1 O12 Cu1 51.0(5) 8_655 .
O2 Cu1 O12 V1 -164.4(4) . .
O13 Cu1 O12 V1 -72.1(5) . .
N2 Cu1 O12 V1 21.6(5) . .
N1 Cu1 O12 V1 102.5(5) . .
O14 V2 O13 Cu1 -153.5(4) . .
O9 V2 O13 Cu1 31.1(6) 8_755 .
O1 V2 O13 Cu1 -54.2(4) . .
O6 V2 O13 Cu1 110.7(4) 8_655 .
O2 Cu1 O13 V2 38.1(4) . .
N2 Cu1 O13 V2 -147.2(4) . .
N1 Cu1 O13 V2 161.5(15) . .
O12 Cu1 O13 V2 -55.8(4) . .
O16 V3 O15 Cu2 162.1(4) . .
O3 V3 O15 Cu2 -21.3(6) 1_455 .
O8 V3 O15 Cu2 59.9(4) 8_655 .
O5 V3 O15 Cu2 -96.5(4) . .
O7 Cu2 O15 V3 -45.4(4) 8_655 .
N4 Cu2 O15 V3 -175.2(17) . .
N3 Cu2 O15 V3 123.6(4) . .
O2 Cu1 N1 C11 -171.8(6) . .
O13 Cu1 N1 C11 64.8(19) . .
N2 Cu1 N1 C11 12.7(6) . .
O12 Cu1 N1 C11 -77.6(6) . .
O2 Cu1 N1 C7 4.1(7) . .
O13 Cu1 N1 C7 -119.3(16) . .
N2 Cu1 N1 C7 -171.4(7) . .
O12 Cu1 N1 C7 98.3(6) . .
O2 Cu1 N2 C16 139.1(16) . .
O13 Cu1 N2 C16 0.3(7) . .
N1 Cu1 N2 C16 173.4(7) . .
O12 Cu1 N2 C16 -89.8(7) . .
O2 Cu1 N2 C12 -49(2) . .
O13 Cu1 N2 C12 172.1(5) . .
N1 Cu1 N2 C12 -14.9(5) . .
O12 Cu1 N2 C12 81.9(6) . .
O15 Cu2 N3 C17 -6.1(7) . .
O7 Cu2 N3 C17 120.1(11) 8_655 .
N4 Cu2 N3 C17 -179.5(7) . .
O15 Cu2 N3 C21 172.5(5) . .
O7 Cu2 N3 C21 -61.3(13) 8_655 .
N4 Cu2 N3 C21 -0.9(5) . .
O15 Cu2 N4 C26 117.9(19) . .
O7 Cu2 N4 C26 -12.1(7) 8_655 .
N3 Cu2 N4 C26 179.8(7) . .
O15 Cu2 N4 C22 -59(2) . .
O7 Cu2 N4 C22 170.7(6) 8_655 .
N3 Cu2 N4 C22 2.6(6) . .
O2 P1 C1 C2 -54.7(7) . .
O3 P1 C1 C2 -175.6(6) . .
O1 P1 C1 C2 67.6(7) . .
O2 P1 C1 C6 126.7(6) . .
O3 P1 C1 C6 5.7(7) . .
O1 P1 C1 C6 -111.0(6) . .
C6 C1 C2 C3 3.1(12) . .
P1 C1 C2 C3 -175.6(6) . .
C1 C2 C3 C4 1.1(12) . .
C1 C2 C3 P2 179.1(6) . .
O6 P2 C3 C2 -160.3(6) . .
O5 P2 C3 C2 -40.9(7) . .
O4 P2 C3 C2 77.4(7) . .
O6 P2 C3 C4 17.7(7) . .
O5 P2 C3 C4 137.1(6) . .
O4 P2 C3 C4 -104.6(6) . .
C2 C3 C4 C5 -4.3(11) . .
P2 C3 C4 C5 177.7(6) . .
C3 C4 C5 C6 3.3(11) . .
C3 C4 C5 P3 -176.2(5) . .
O7 P3 C5 C6 124.3(6) . .
O9 P3 C5 C6 6.0(7) . .
O8 P3 C5 C6 -114.5(6) . .
O7 P3 C5 C4 -56.3(7) . .
O9 P3 C5 C4 -174.5(6) . .
O8 P3 C5 C4 65.0(7) . .
C4 C5 C6 C1 1.0(11) . .
P3 C5 C6 C1 -179.6(6) . .
C2 C1 C6 C5 -4.1(11) . .
P1 C1 C6 C5 174.6(6) . .
C11 N1 C7 C8 -1.2(12) . .
Cu1 N1 C7 C8 -177.0(6) . .
N1 C7 C8 C9 2.1(13) . .
C7 C8 C9 C10 -0.8(14) . .
C8 C9 C10 C11 -1.4(14) . .
C7 N1 C11 C10 -1.1(12) . .
Cu1 N1 C11 C10 175.1(7) . .
C7 N1 C11 C12 175.3(7) . .
Cu1 N1 C11 C12 -8.4(9) . .
C9 C10 C11 N1 2.4(13) . .
C9 C10 C11 C12 -173.7(8) . .
C16 N2 C12 C13 3.3(12) . .
Cu1 N2 C12 C13 -168.8(6) . .
C16 N2 C12 C11 -173.3(7) . .
Cu1 N2 C12 C11 14.5(8) . .
N1 C11 C12 N2 -4.0(10) . .
C10 C11 C12 N2 172.4(8) . .
N1 C11 C12 C13 179.6(8) . .
C10 C11 C12 C13 -4.0(14) . .
N2 C12 C13 C14 -1.3(13) . .
C11 C12 C13 C14 174.9(8) . .
C12 C13 C14 C15 -1.4(14) . .
C13 C14 C15 C16 2.0(14) . .
C12 N2 C16 C15 -2.7(12) . .
Cu1 N2 C16 C15 168.5(6) . .
C14 C15 C16 N2 0.0(13) . .
C21 N3 C17 C18 -0.3(12) . .
Cu2 N3 C17 C18 178.2(6) . .
N3 C17 C18 C19 0.4(13) . .
C17 C18 C19 C20 0.3(14) . .
C18 C19 C20 C21 -1.1(13) . .
C17 N3 C21 C20 -0.5(12) . .
Cu2 N3 C21 C20 -179.2(6) . .
C17 N3 C21 C22 177.9(7) . .
Cu2 N3 C21 C22 -0.7(8) . .
C19 C20 C21 N3 1.2(13) . .
C19 C20 C21 C22 -177.1(8) . .
C26 N4 C22 C23 -3.0(12) . .
Cu2 N4 C22 C23 174.5(6) . .
C26 N4 C22 C21 178.9(7) . .
Cu2 N4 C22 C21 -3.6(9) . .
N3 C21 C22 N4 2.9(10) . .
C20 C21 C22 N4 -178.8(8) . .
N3 C21 C22 C23 -175.3(8) . .
C20 C21 C22 C23 3.1(13) . .
N4 C22 C23 C24 0.0(12) . .
C21 C22 C23 C24 178.0(8) . .
C22 C23 C24 C25 3.6(13) . .
C23 C24 C25 C26 -4.1(14) . .
C22 N4 C26 C25 2.5(13) . .
Cu2 N4 C26 C25 -174.7(7) . .
C24 C25 C26 N4 1.0(14) . .
